data_6000644
loop_
_publ_author_name
'Jensen, T. R.'
'Norby, P.'
'Hanson, J. C.'
'Simonsen, O.'
'Skou, E. M.'
'Stein, P. C.'
'Boye, H. A.'

_publ_section_title
;
 Hydrothermal synthesis and crystal structure of alpha-LiZnAsO4
;
_journal_name_full 'Journal of Materials Chemistry'
_journal_page_first 969
_journal_page_last 975
_journal_paper_doi 10.1039/a707130b
_journal_volume 8
_journal_year 1998
_chemical_formula_sum 'As Li O4 Zn'
_space_group_name_H-M_alt 'R 3'
_cell_angle_alpha 90.000
_cell_angle_beta 90.000
_cell_angle_gamma 120.000
_cell_length_a 14.0090
_cell_length_b 14.0090
_cell_length_c 9.3860
_cell_volume 1595.24
_cod_database_code 6000644

loop_
_atom_site_label
_atom_site_fract_x
_atom_site_fract_y
_atom_site_fract_z
? ? ? ?
